data_2208847
loop_
_publ_author_name
'S. Balamurugan'
'A. Thiruvalluvar'
'A. Manimekalai'
'K. Selvaraju'
'T. Maruthavanan'

_publ_section_title
;
 1-Acetyl-3-ethyl-<i>r</i>-2,<i>c</i>-6-di-2-furylpiperidin-4-one
;
_journal_coeditor_code CV2019
_journal_issue 5
_journal_name_full 'Acta Crystallographica Section E'
_journal_page_first o2005
_journal_page_last o2006
_journal_paper_doi 10.1107/S1600536806013407
_journal_volume 62
_journal_year 2006
_chemical_formula_iupac 'C17 H19 N O4'
_chemical_formula_moiety 'C17 H19 N O4'
_chemical_formula_structural 'C17 H19 N O4'
_chemical_formula_sum 'C17 H19 N O4'
_chemical_formula_weight 301.33
_chemical_melting_point 353
_chemical_name_common piperidine-4-one
_chemical_name_systematic
;
1-Acetyl-3-ethyl-r-2,c-6-di-2-furylpiperidin-4-one
;
_space_group_IT_number 14
_symmetry_cell_setting monoclinic
_symmetry_space_group_name_Hall '-P 2yn'
_symmetry_space_group_name_H-M 'P 1 21/n 1'
_atom_sites_solution_hydrogens geom
_atom_sites_solution_primary direct
_atom_sites_solution_secondary difmap
_cell_angle_alpha 90
_cell_angle_beta 91.05(3)
_cell_angle_gamma 90
_cell_formula_units_Z 4
_cell_length_a 8.036(4)
_cell_length_b 8.5608(15)
_cell_length_c 22.180(7)
_cell_measurement_reflns_used 25
_cell_measurement_temperature 293(2)
_cell_measurement_theta_max 12
_cell_measurement_theta_min 10
_cell_volume 1525.6(9)
_computing_cell_refinement 'CAD-4 Software'
_computing_data_collection 'CAD-4 Software (Enraf--Nonius, 1989)'
_computing_data_reduction 'XCAD4 (Harms, 1997)'
_computing_molecular_graphics 'ORTEP-3 (Farrugia, 1997)'
_computing_publication_material 'PLATON (Spek, 2003)'
_computing_structure_refinement 'SHELXL97 (Sheldrick, 1997)'
_computing_structure_solution 'SIR2004 (Burla <i>et al.</i>,  2004)'
_diffrn_ambient_temperature 293(2)
_diffrn_measured_fraction_theta_full 1.000
_diffrn_measured_fraction_theta_max 1.000
_diffrn_measurement_device_type 'Enraf--Nonius CAD-4'
_diffrn_measurement_method \w-2\q
_diffrn_radiation_monochromator graphite
_diffrn_radiation_source 'fine-focus sealed tube'
_diffrn_radiation_type MoK\a
_diffrn_radiation_wavelength 0.71073
_diffrn_reflns_av_R_equivalents 0.0178
_diffrn_reflns_av_sigmaI/netI 0.0205
_diffrn_reflns_limit_h_max 9
_diffrn_reflns_limit_h_min 0
_diffrn_reflns_limit_k_max 10
_diffrn_reflns_limit_k_min 0
_diffrn_reflns_limit_l_max 26
_diffrn_reflns_limit_l_min -26
_diffrn_reflns_number 2881
_diffrn_reflns_theta_full 24.97
_diffrn_reflns_theta_max 24.97
_diffrn_reflns_theta_min 2.55
_diffrn_standards_decay_% 0
_diffrn_standards_interval_time 60
_diffrn_standards_number 2
_exptl_absorpt_coefficient_mu 0.094
_exptl_absorpt_correction_T_max 0.9815
_exptl_absorpt_correction_T_min 0.9725
_exptl_absorpt_correction_type psi-scan
_exptl_absorpt_process_details '(North <i>et al.</i>,  1968)'
_exptl_crystal_colour colourless
_exptl_crystal_density_diffrn 1.312
_exptl_crystal_density_method 'Not Measured'
_exptl_crystal_description prism
_exptl_crystal_F_000 640
_exptl_crystal_size_max 0.30
_exptl_crystal_size_mid 0.30
_exptl_crystal_size_min 0.20
_refine_diff_density_max 0.358
_refine_diff_density_min -0.268
_refine_ls_abs_structure_details none
_refine_ls_extinction_coef 0.008(2)
_refine_ls_extinction_expression Fc^*^=kFc[1+0.001xFc^2^\l^3^/sin(2\q)]^-1/4^
_refine_ls_extinction_method SHELXL97
_refine_ls_goodness_of_fit_ref 1.038
_refine_ls_hydrogen_treatment constr
_refine_ls_matrix_type full
_refine_ls_number_parameters 200
_refine_ls_number_reflns 2676
_refine_ls_number_restraints 0
_refine_ls_restrained_S_all 1.038
_refine_ls_R_factor_all 0.0735
_refine_ls_R_factor_gt 0.0479
_refine_ls_shift/su_max 0.000
_refine_ls_shift/su_mean 0.000
_refine_ls_structure_factor_coef Fsqd
_refine_ls_weighting_details 'calc w=1/[\s^2^(Fo^2^)+(0.095P)^2^+0.4568P] where P=(Fo^2^+2Fc^2^)/3'
_refine_ls_weighting_scheme calc
_refine_ls_wR_factor_gt 0.1447
_refine_ls_wR_factor_ref 0.1661
_reflns_number_gt 1866
_reflns_number_total 2676
_reflns_threshold_expression I>2\s(I)
_cod_data_source_file cv2019.cif
_cod_data_source_block I
_cod_depositor_comments
;
The following automatic conversions were performed:
'_symmetry_cell_setting' value 'Monoclinic' changed to 'monoclinic'
according to '/home/saulius/struct/CIF-dictionaries/cif_core.dic'
dictionary named 'cif_core.dic' version 2.4.1 from 2010-06-29.

Automatic conversion script
Id: cif_fix_enum 1527 2010-12-29 10:47:43Z saulius 

The following automatic conversions were performed:

'_symmetry_cell_setting' value 'Monoclinic' changed to 'monoclinic'
according to /home/saulius/struct/CIF-dictionaries/cif_core.dic
dictionary named 'cif_core.dic' version 2.4.1 from 2010-06-29.

Automatic conversion script
Id: cif_fix_values 1715 2011-07-08 13:25:40Z adriana 
;
_cod_original_cell_volume 1525.5(9)
_cod_original_sg_symbol_H-M 'P 21/n'
_cod_database_code 2208847

loop_
_symmetry_equiv_pos_site_id
_symmetry_equiv_pos_as_xyz
1 x,y,z
2 1/2-x,1/2+y,1/2-z
3 -x,-y,-z
4 1/2+x,1/2-y,1/2+z

loop_
_atom_site_aniso_label
_atom_site_aniso_U_11
_atom_site_aniso_U_22
_atom_site_aniso_U_33
_atom_site_aniso_U_12
_atom_site_aniso_U_13
_atom_site_aniso_U_23
O1 0.0690(12) 0.0531(10) 0.0846(12) -0.0196(8) 0.0085(9) -0.0077(9)
O4 0.0694(11) 0.0429(10) 0.0930(13) -0.0047(8) -0.0102(9) -0.0119(9)
O22 0.0740(11) 0.0725(11) 0.0582(10) -0.0048(9) -0.0007(8) -0.0028(9)
O62 0.0835(14) 0.0554(11) 0.1130(16) 0.0072(9) -0.0142(12) -0.0084(10)
N1 0.0483(10) 0.0340(9) 0.0558(10) -0.0019(7) 0.0060(8) -0.0022(8)
C1 0.0630(14) 0.0377(11) 0.0536(12) -0.0060(10) -0.0001(10) 0.0010(9)
C2 0.0453(11) 0.0403(11) 0.0572(12) 0.0017(9) 0.0082(9) -0.0026(9)
C3 0.0458(11) 0.0426(11) 0.0629(13) -0.0015(9) 0.0012(10) 0.0011(10)
C4 0.0503(12) 0.0439(12) 0.0582(13) 0.0021(10) -0.0113(10) -0.0043(10)
C5 0.0584(13) 0.0488(12) 0.0531(12) 0.0071(10) 0.0007(10) -0.0079(10)
C6 0.0472(11) 0.0410(11) 0.0542(12) -0.0011(9) 0.0073(9) -0.0030(9)
C11 0.091(2) 0.0410(13) 0.0891(19) -0.0030(13) 0.0131(15) -0.0126(13)
C21 0.0445(11) 0.0522(12) 0.0542(12) -0.0001(10) 0.0068(9) -0.0018(10)
C23 0.0703(18) 0.112(3) 0.0574(15) 0.0072(17) 0.0028(13) 0.0150(16)
C24 0.0719(18) 0.086(2) 0.0842(19) 0.0106(16) 0.0129(15) 0.0324(17)
C25 0.0597(14) 0.0575(15) 0.0783(17) -0.0018(12) 0.0079(12) 0.0137(13)
C31 0.0515(13) 0.0555(14) 0.0724(15) 0.0099(11) -0.0004(11) 0.0021(12)
C32 0.0538(15) 0.0861(19) 0.0800(17) 0.0134(13) -0.0114(13) -0.0036(15)
C61 0.0437(11) 0.0394(11) 0.0653(14) -0.0005(9) 0.0086(10) -0.0034(10)
C63 0.078(2) 0.071(2) 0.124(3) 0.0185(16) -0.0187(19) 0.0262(19)
C64 0.0636(17) 0.149(3) 0.0712(18) 0.021(2) -0.0157(14) 0.002(2)
C65 0.0541(14) 0.0679(16) 0.0822(17) 0.0053(12) -0.0187(12) -0.0299(14)

loop_
_atom_site_type_symbol
_atom_site_label
_atom_site_fract_x
_atom_site_fract_y
_atom_site_fract_z
_atom_site_U_iso_or_equiv
_atom_site_thermal_displace_type
_atom_site_occupancy
O O1 0.5520(2) 0.3051(2) 0.14369(8) 0.0688(7) Uani 1.000
O O4 0.9429(2) 0.89106(18) 0.19819(8) 0.0686(7) Uani 1.000
O O22 0.7862(2) 0.5678(2) 0.01420(7) 0.0683(6) Uani 1.000
O O62 0.5474(3) 0.8580(2) 0.14634(10) 0.0842(8) Uani 1.000
N N1 0.7578(2) 0.48403(19) 0.14229(8) 0.0460(6) Uani 1.000
C C1 0.6939(3) 0.3393(2) 0.12944(10) 0.0515(7) Uani 1.000
C C2 0.9098(3) 0.5463(2) 0.11449(9) 0.0475(7) Uani 1.000
C C3 1.0172(3) 0.6390(3) 0.16055(10) 0.0504(7) Uani 1.000
C C4 0.9096(3) 0.7526(3) 0.19437(10) 0.0510(7) Uani 1.000
C C5 0.7591(3) 0.6821(3) 0.22242(10) 0.0534(7) Uani 1.000
C C6 0.6524(3) 0.5941(2) 0.17555(9) 0.0474(7) Uani 1.000
C C11 0.8048(4) 0.2215(3) 0.10041(13) 0.0736(10) Uani 1.000
C C21 0.8714(3) 0.6420(3) 0.05976(10) 0.0502(7) Uani 1.000
C C23 0.7597(4) 0.6762(4) -0.03060(13) 0.0799(13) Uani 1.000
C C24 0.8281(4) 0.8110(4) -0.01475(14) 0.0806(11) Uani 1.000
C C25 0.9008(3) 0.7909(3) 0.04404(12) 0.0651(9) Uani 1.000
C C31 1.1125(3) 0.5303(3) 0.20426(11) 0.0598(8) Uani 1.000
C C32 1.2161(3) 0.6179(4) 0.25053(13) 0.0735(10) Uani 1.000
C C61 0.5567(3) 0.7029(2) 0.13466(10) 0.0494(7) Uani 1.000
C C63 0.4479(4) 0.9212(4) 0.10166(17) 0.0913(14) Uani 1.000
C C64 0.4010(4) 0.8147(5) 0.06484(14) 0.0948(13) Uani 1.000
C C65 0.4673(3) 0.6663(3) 0.08677(13) 0.0683(9) Uani 1.000
H H2 0.97590 0.45657 0.10153 0.0570 Uiso 1.000
H H3 1.09914 0.69939 0.13812 0.0605 Uiso 1.000
H H5A 0.79389 0.61057 0.25415 0.0641 Uiso 1.000
H H5B 0.69313 0.76398 0.24047 0.0641 Uiso 1.000
H H6 0.57098 0.53203 0.19758 0.0569 Uiso 1.000
H H11A 0.83923 0.26013 0.06197 0.1105 Uiso 1.000
H H11B 0.90096 0.20369 0.12579 0.1105 Uiso 1.000
H H11C 0.74515 0.12523 0.09486 0.1105 Uiso 1.000
H H23 0.70226 0.65771 -0.06668 0.0957 Uiso 1.000
H H24 0.82887 0.90198 -0.03764 0.0966 Uiso 1.000
H H25 0.95713 0.86586 0.06686 0.0781 Uiso 1.000
H H31A 1.18465 0.46276 0.18130 0.0718 Uiso 1.000
H H31B 1.03337 0.46463 0.22490 0.0718 Uiso 1.000
H H32A 1.27279 0.54469 0.27649 0.1102 Uiso 1.000
H H32B 1.29641 0.68150 0.23045 0.1102 Uiso 1.000
H H32C 1.14517 0.68315 0.27410 0.1102 Uiso 1.000
H H63 0.41906 1.02618 0.09865 0.1094 Uiso 1.000
H H64 0.33600 0.82915 0.03017 0.1138 Uiso 1.000
H H65 0.44988 0.56749 0.07039 0.0820 Uiso 1.000

loop_
_atom_type_symbol
_atom_type_description
_atom_type_scat_dispersion_real
_atom_type_scat_dispersion_imag
_atom_type_scat_source
O O 0.0106 0.0060 'International Tables Vol C Tables 4.2.6.8 and 6.1.1.4'
N N 0.0061 0.0033 'International Tables Vol C Tables 4.2.6.8 and 6.1.1.4'
H H 0.0000 0.0000 'International Tables Vol C Tables 4.2.6.8 and 6.1.1.4'
C C 0.0033 0.0016 'International Tables Vol C Tables 4.2.6.8 and 6.1.1.4'

loop_
_geom_angle_atom_site_label_1
_geom_angle_atom_site_label_2
_geom_angle_atom_site_label_3
_geom_angle
_geom_angle_publ_flag
C21 O22 C23 106.9(2) no
C61 O62 C63 106.4(2) no
C1 N1 C2 123.32(17) yes
C1 N1 C6 117.77(17) yes
C2 N1 C6 117.72(15) yes
O1 C1 N1 120.67(19) no
O1 C1 C11 120.92(19) no
N1 C1 C11 118.3(2) no
N1 C2 C3 111.44(17) yes
N1 C2 C21 112.17(19) yes
C3 C2 C21 111.14(18) no
C2 C3 C4 109.96(19) yes
C2 C3 C31 111.8(2) no
C4 C3 C31 111.08(19) no
O4 C4 C3 122.3(2) yes
O4 C4 C5 122.8(2) yes
C3 C4 C5 114.9(2) yes
C4 C5 C6 111.24(19) yes
N1 C6 C5 109.52(19) yes
N1 C6 C61 112.76(17) yes
C5 C6 C61 112.24(16) no
O22 C21 C2 116.1(2) yes
O22 C21 C25 109.7(2) no
C2 C21 C25 134.2(2) no
O22 C23 C24 109.8(3) no
C23 C24 C25 107.4(3) no
C21 C25 C24 106.3(2) no
C3 C31 C32 113.0(2) no
O62 C61 C6 121.4(2) yes
O62 C61 C65 111.0(2) no
C6 C61 C65 127.49(19) no
O62 C63 C64 110.0(3) no
C63 C64 C65 107.9(3) no
C61 C65 C64 104.7(2) no
N1 C2 H2 107.00 no
C3 C2 H2 107.00 no
C21 C2 H2 107.00 no
C2 C3 H3 108.00 no
C4 C3 H3 108.00 no
C31 C3 H3 108.00 no
C4 C5 H5A 109.00 no
C4 C5 H5B 109.00 no
C6 C5 H5A 109.00 no
C6 C5 H5B 109.00 no
H5A C5 H5B 108.00 no
N1 C6 H6 107.00 no
C5 C6 H6 107.00 no
C61 C6 H6 107.00 no
C1 C11 H11A 109.00 no
C1 C11 H11B 109.00 no
C1 C11 H11C 109.00 no
H11A C11 H11B 109.00 no
H11A C11 H11C 109.00 no
H11B C11 H11C 109.00 no
O22 C23 H23 125.00 no
C24 C23 H23 125.00 no
C23 C24 H24 126.00 no
C25 C24 H24 126.00 no
C21 C25 H25 127.00 no
C24 C25 H25 127.00 no
C3 C31 H31A 109.00 no
C3 C31 H31B 109.00 no
C32 C31 H31A 109.00 no
C32 C31 H31B 109.00 no
H31A C31 H31B 108.00 no
C31 C32 H32A 109.00 no
C31 C32 H32B 109.00 no
C31 C32 H32C 110.00 no
H32A C32 H32B 109.00 no
H32A C32 H32C 109.00 no
H32B C32 H32C 109.00 no
O62 C63 H63 125.00 no
C64 C63 H63 125.00 no
C63 C64 H64 126.00 no
C65 C64 H64 126.00 no
C61 C65 H65 128.00 no
C64 C65 H65 128.00 no

loop_
_geom_bond_atom_site_label_1
_geom_bond_atom_site_label_2
_geom_bond_distance
_geom_bond_publ_flag
O1 C1 1.224(3) yes
O4 C4 1.218(3) yes
O22 C21 1.367(3) yes
O22 C23 1.373(4) yes
O62 C61 1.355(3) yes
O62 C63 1.373(4) yes
N1 C1 1.369(3) yes
N1 C2 1.478(3) yes
N1 C6 1.474(3) yes
C1 C11 1.499(4) no
C2 C3 1.545(3) yes
C2 C21 1.492(3) yes
C3 C4 1.510(4) yes
C3 C31 1.538(4) no
C4 C5 1.497(3) yes
C5 C6 1.533(3) yes
C6 C61 1.502(3) yes
C21 C25 1.344(4) no
C23 C24 1.323(5) no
C24 C25 1.429(4) no
C31 C32 1.509(4) no
C61 C65 1.309(4) no
C63 C64 1.276(5) no
C64 C65 1.458(5) no
C2 H2 0.9800 no
C3 H3 0.9800 no
C5 H5A 0.9700 no
C5 H5B 0.9700 no
C6 H6 0.9800 no
C11 H11A 0.9600 no
C11 H11B 0.9600 no
C11 H11C 0.9600 no
C23 H23 0.9300 no
C24 H24 0.9300 no
C25 H25 0.9300 no
C31 H31A 0.9700 no
C31 H31B 0.9700 no
C32 H32A 0.9600 no
C32 H32B 0.9600 no
C32 H32C 0.9600 no
C63 H63 0.9300 no
C64 H64 0.9300 no
C65 H65 0.9300 no

loop_
_geom_contact_atom_site_label_1
_geom_contact_atom_site_label_2
_geom_contact_distance
_geom_contact_site_symmetry_2
_geom_contact_publ_flag
O1 C61 3.412(3) . no
O1 C65 3.404(4) . no
O4 C6 3.395(3) 2_655 no
O4 C32 3.397(4) . no
O22 C1 3.314(3) . no
O22 N1 2.943(3) . no
O22 C65 3.166(3) . no
O62 C4 3.211(4) . no
O1 H63 2.7900 1_545 no
O1 H65 2.8800 . no
O1 H32C 2.6500 2_645 no
O1 H6 2.2800 . no
O1 H23 2.6600 3_665 no
O4 H5A 2.8900 2_655 no
O4 H32A 2.6900 2_755 no
O4 H6 2.6100 2_655 no
O22 H11A 2.8700 . no
O22 H65 2.8900 3_665 no
O62 H5B 2.5100 . no
N1 O22 2.943(3) . no
N1 H31B 2.8500 . no
C1 O22 3.314(3) . no
C1 C65 3.462(4) . no
C1 C5 3.564(4) 2_645 no
C4 C25 3.350(4) . no
C4 O62 3.211(4) . no
C5 C1 3.564(4) 2_655 no
C6 O4 3.395(3) 2_645 no
C11 C24 3.549(5) 3_765 no
C21 C65 3.320(4) . no
C21 C61 3.095(4) . no
C23 C65 3.540(4) . no
C24 C11 3.549(5) 3_765 no
C25 C61 3.530(4) . no
C25 C4 3.350(4) . no
C32 O4 3.397(4) . no
C61 C25 3.530(4) . no
C61 O1 3.412(3) . no
C61 C21 3.095(4) . no
C65 O1 3.404(4) . no
C65 O22 3.166(3) . no
C65 C1 3.462(4) . no
C65 C23 3.540(4) . no
C65 C21 3.320(4) . no
C1 H5B 3.0800 2_645 no
C1 H65 3.0500 . no
C2 H11A 2.7700 . no
C2 H11B 2.9400 . no
C3 H25 2.8800 . no
C4 H32C 2.6300 . no
C4 H25 3.0200 . no
C5 H31B 2.8800 . no
C11 H2 2.4400 . no
C23 H2 2.9000 3_765 no
C23 H65 2.8100 3_665 no
C24 H11A 2.9500 3_765 no
C24 H63 3.0400 3_675 no
C25 H3 2.7200 . no
C31 H5A 2.8900 . no
C61 H32B 3.0100 1_455 no
C63 H24 3.0200 3_675 no
C63 H11C 2.9700 1_565 no
H2 C11 2.4400 . no
H2 H11A 2.1800 . no
H2 H11B 2.3100 . no
H2 H31A 2.4200 . no
H2 C23 2.9000 3_765 no
H3 C25 2.7200 . no
H3 H25 2.4000 . no
H3 H32B 2.5700 . no
H5A C31 2.8900 . no
H5A H31B 2.3900 . no
H5A O4 2.8900 2_645 no
H5B O62 2.5100 . no
H5B C1 3.0800 2_655 no
H6 O1 2.2800 . no
H6 O4 2.6100 2_645 no
H11A O22 2.8700 . no
H11A C2 2.7700 . no
H11A H2 2.1800 . no
H11A C24 2.9500 3_765 no
H11A H64 2.5800 3_665 no
H11B C2 2.9400 . no
H11B H2 2.3100 . no
H11C C63 2.9700 1_545 no
H23 O1 2.6600 3_665 no
H23 H65 2.2800 3_665 no
H24 C63 3.0200 3_675 no
H24 H63 2.4700 3_675 no
H25 C3 2.8800 . no
H25 C4 3.0200 . no
H25 H3 2.4000 . no
H31A H2 2.4200 . no
H31B N1 2.8500 . no
H31B C5 2.8800 . no
H31B H5A 2.3900 . no
H32A O4 2.6900 2_745 no
H32B C61 3.0100 1_655 no
H32B H3 2.5700 . no
H32C C4 2.6300 . no
H32C O1 2.6500 2_655 no
H63 O1 2.7900 1_565 no
H63 C24 3.0400 3_675 no
H63 H24 2.4700 3_675 no
H64 H11A 2.5800 3_665 no
H65 O1 2.8800 . no
H65 C1 3.0500 . no
H65 O22 2.8900 3_665 no
H65 C23 2.8100 3_665 no
H65 H23 2.2800 3_665 no

loop_
_geom_hbond_atom_site_label_D
_geom_hbond_atom_site_label_H
_geom_hbond_atom_site_label_A
_geom_hbond_distance_DH
_geom_hbond_distance_HA
_geom_hbond_distance_DA
_geom_hbond_angle_DHA
_geom_hbond_publ_flag
C6 H6 O1 0.98 2.28 2.693(3) 104 no

loop_
_geom_torsion_atom_site_label_1
_geom_torsion_atom_site_label_2
_geom_torsion_atom_site_label_3
_geom_torsion_atom_site_label_4
_geom_torsion
_geom_torsion_publ_flag
C21 O22 C23 C24 1.4(3) no
C23 O22 C21 C25 -1.2(3) no
C23 O22 C21 C2 178.3(2) no
C63 O62 C61 C65 -1.3(3) no
C61 O62 C63 C64 -0.8(4) no
C63 O62 C61 C6 -178.3(2) no
C6 N1 C1 O1 2.1(3) no
C1 N1 C6 C61 -94.9(2) no
C2 N1 C1 C11 18.0(3) no
C1 N1 C6 C5 139.38(19) yes
C1 N1 C2 C21 93.6(2) no
C6 N1 C2 C3 51.7(2) no
C2 N1 C1 O1 -165.1(2) no
C2 N1 C6 C5 -52.7(2) no
C6 N1 C2 C21 -73.6(2) yes
C1 N1 C2 C3 -141.0(2) yes
C2 N1 C6 C61 73.1(2) yes
C6 N1 C1 C11 -174.8(2) no
C21 C2 C3 C31 -158.3(2) no
N1 C2 C3 C31 75.8(2) no
N1 C2 C21 O22 -58.7(2) no
C21 C2 C3 C4 77.9(2) yes
C3 C2 C21 O22 175.77(19) no
C3 C2 C21 C25 -4.9(4) no
N1 C2 C21 C25 120.6(3) no
N1 C2 C3 C4 -48.1(2) no
C4 C3 C31 C32 -55.7(3) no
C2 C3 C31 C32 -178.9(2) no
C31 C3 C4 C5 -72.1(3) no
C2 C3 C4 C5 52.3(3) no
C31 C3 C4 O4 108.2(3) no
C2 C3 C4 O4 -127.5(2) no
O4 C4 C5 C6 124.9(2) no
C3 C4 C5 C6 -54.8(3) no
C4 C5 C6 N1 51.5(2) no
C4 C5 C6 C61 -74.6(3) yes
C5 C6 C61 O62 -10.6(3) no
N1 C6 C61 O62 -134.8(2) no
N1 C6 C61 C65 48.7(3) no
C5 C6 C61 C65 173.0(2) no
C2 C21 C25 C24 -178.9(3) no
O22 C21 C25 C24 0.5(3) no
O22 C23 C24 C25 -1.1(4) no
C23 C24 C25 C21 0.3(3) no
C6 C61 C65 C64 179.3(2) no
O62 C61 C65 C64 2.6(3) no
O62 C63 C64 C65 2.3(4) no
C63 C64 C65 C61 -3.0(3) no
